data_4319352
loop_
_publ_author_name
'Hiroki Oshio'
'Hartmut Spiering'
'Vadim Ksenofontov'
'Franz Renz'
'Philipp G\"utlich'

_publ_section_title
;
 Electronic Relaxation Phenomena Following 57Co(EC)57Fe Nuclear Decay in
 [MnII(terpy)2](ClO4)2.1/2H2O and in the Spin Crossover Complexes
 [CoII(terpy)2]X2.nH2O (X = Cl and ClO4): A M\"ossbauer Emission
 Spectroscopic Study
;
_journal_name_full 'Inorganic Chemistry'
_journal_page_first 1143
_journal_page_last 1150
_journal_paper_doi 10.1021/ic000714a
_journal_volume 40
_journal_year 2001
_chemical_formula_sum 'C30 H22 Cl2 Mn N6 O9'
_chemical_formula_weight 736.38
_chemical_name_systematic
; 
 ? 
;
_space_group_IT_number 78
_symmetry_cell_setting tetragonal
_symmetry_space_group_name_Hall 'P 4cw'
_symmetry_space_group_name_H-M 'P 43'
_atom_sites_solution_hydrogens geom
_atom_sites_solution_primary direct
_atom_sites_solution_secondary difmap
_audit_creation_method SHELXL-97
_cell_angle_alpha 90.00
_cell_angle_beta 90.00
_cell_angle_gamma 90.00
_cell_formula_units_Z 4
_cell_length_a 8.8079(3)
_cell_length_b 8.8079(3)
_cell_length_c 40.035(2)
_cell_measurement_temperature 293(2)
_cell_volume 3105.9(2)
_computing_cell_refinement 'Bruker SMART'
_computing_data_collection 'Bruker SMART'
_computing_data_reduction 'Bruker SHELXTL'
_computing_molecular_graphics 'Bruker SHELXTL'
_computing_publication_material 'Bruker SHELXTL'
_computing_structure_refinement 'SHELXL-97 (Sheldrick, 1997)'
_computing_structure_solution 'SHELXS-97 (Sheldrick, 1990)'
_diffrn_ambient_temperature 293(2)
_diffrn_measured_fraction_theta_full 0.994
_diffrn_measured_fraction_theta_max 0.994
_diffrn_measurement_device_type 'CCD area detector'
_diffrn_measurement_method 'phi and omega scans'
_diffrn_radiation_monochromator graphite
_diffrn_radiation_source 'fine-focus sealed tube'
_diffrn_radiation_type MoK\a
_diffrn_radiation_wavelength 0.71073
_diffrn_reflns_av_R_equivalents 0.0277
_diffrn_reflns_av_sigmaI/netI 0.0290
_diffrn_reflns_limit_h_max 9
_diffrn_reflns_limit_h_min -10
_diffrn_reflns_limit_k_max 10
_diffrn_reflns_limit_k_min -10
_diffrn_reflns_limit_l_max 49
_diffrn_reflns_limit_l_min -49
_diffrn_reflns_number 14511
_diffrn_reflns_theta_full 26.04
_diffrn_reflns_theta_max 26.04
_diffrn_reflns_theta_min 1.02
_exptl_absorpt_coefficient_mu 0.663
_exptl_absorpt_correction_type none
_exptl_crystal_density_diffrn 1.575
_exptl_crystal_density_method 'not measured'
_exptl_crystal_F_000 1500
_refine_diff_density_max 0.695
_refine_diff_density_min -0.387
_refine_diff_density_rms 0.066
_refine_ls_abs_structure_details 'Flack H D (1983), Acta Cryst. A39, 876-881'
_refine_ls_abs_structure_Flack 0.00
_refine_ls_extinction_method none
_refine_ls_goodness_of_fit_ref 1.039
_refine_ls_hydrogen_treatment mixed
_refine_ls_matrix_type full
_refine_ls_number_parameters 436
_refine_ls_number_reflns 6075
_refine_ls_number_restraints 1
_refine_ls_restrained_S_all 1.039
_refine_ls_R_factor_all 0.0540
_refine_ls_R_factor_gt 0.0507
_refine_ls_shift/su_max 0.539
_refine_ls_shift/su_mean 0.055
_refine_ls_structure_factor_coef Fsqd
_refine_ls_weighting_details 'calc w=1/[\s^2^(Fo^2^)+(0.0639P)^2^+3.0103P] where P=(Fo^2^+2Fc^2^)/3'
_refine_ls_weighting_scheme calc
_refine_ls_wR_factor_gt 0.1235
_refine_ls_wR_factor_ref 0.1255
_reflns_number_gt 5738
_reflns_number_total 6075
_reflns_threshold_expression >2sigma(I)
_cod_data_source_file ic000714a_2.cif
_cod_data_source_block '[Mn(terpy)3](ClO4)2'
_cod_depositor_comments
;
The following automatic conversions were performed:

'_symmetry_cell_setting' value 'Tetragonal' changed to 'tetragonal'
according to the built-in table from CIF Core dictionary named
'cif_core.dic' version 2.4.1 from 2010-06-29.

Automatic conversion script
Id: cif_fix_values 1646 2011-03-28 12:23:43Z adriana 
;
_cod_original_cell_volume 3105.8(2)
_cod_database_code 4319352

loop_
_symmetry_equiv_pos_as_xyz
'x, y, z'
'-x, -y, z+1/2'
'-y, x, z+3/4'
'y, -x, z+1/4'

loop_
_atom_site_label
_atom_site_type_symbol
_atom_site_fract_x
_atom_site_fract_y
_atom_site_fract_z
_atom_site_U_iso_or_equiv
_atom_site_adp_type
_atom_site_occupancy
_atom_site_symmetry_multiplicity
_atom_site_calc_flag
_atom_site_refinement_flags
_atom_site_disorder_assembly
_atom_site_disorder_group
Mn Mn 0.52531(10) 0.02301(10) 0.10045(3) 0.03096(15) Uani 1 1 d . . .
Cl1 Cl 0.0317(2) 0.0849(3) 0.01145(4) 0.0650(6) Uani 1 1 d . . .
Cl2 Cl 0.5137(2) 0.5818(3) -0.06146(4) 0.0683(6) Uani 1 1 d . . .
O1 O 0.0833(7) -0.0454(9) 0.02703(18) 0.0896(19) Uani 1 1 d . . .
O2 O 0.0624(11) 0.0777(10) -0.02293(18) 0.118(3) Uani 1 1 d . . .
O3 O 0.094(2) 0.2174(13) 0.0241(3) 0.277(12) Uani 1 1 d . . .
O4 O -0.1236(10) 0.1016(16) 0.0129(3) 0.199(7) Uani 1 1 d . . .
O5 O 0.6443(12) 0.6794(12) -0.0616(4) 0.184(6) Uani 1 1 d . . .
O6 O 0.5590(8) 0.4500(8) -0.07970(16) 0.092(2) Uani 1 1 d . . .
O7 O 0.4781(17) 0.5494(11) -0.03005(19) 0.181(6) Uani 1 1 d . . .
O8 O 0.3964(9) 0.6513(10) -0.07842(19) 0.109(3) Uani 1 1 d . . .
O1S O 0.274(2) 0.2930(15) -0.0619(3) 0.117(6) Uani 0.50 1 d P . .
N1 N 0.7555(5) -0.0677(5) 0.11451(13) 0.0355(11) Uani 1 1 d . . .
N2 N 0.5408(6) 0.0208(5) 0.15566(15) 0.0338(11) Uani 1 1 d . . .
N3 N 0.3040(5) 0.1160(5) 0.12064(11) 0.0319(10) Uani 1 1 d . . .
N4 N 0.4291(5) -0.2023(6) 0.08357(11) 0.0341(10) Uani 1 1 d . . .
N5 N 0.4988(5) 0.0290(5) 0.04550(15) 0.0277(11) Uani 1 1 d . . .
N6 N 0.6140(6) 0.2496(5) 0.08261(12) 0.0356(11) Uani 1 1 d . . .
C1 C 0.8574(6) -0.1096(7) 0.09255(16) 0.0403(14) Uani 1 1 d . . .
H1 H 0.8368 -0.0951 0.0700 0.048 Uiso 1 1 calc R . .
C2 C 0.9989(7) -0.1766(8) 0.1018(2) 0.0521(16) Uani 1 1 d . . .
H2 H 1.0702 -0.2055 0.0859 0.062 Uiso 1 1 calc R . .
C3 C 1.0237(8) -0.1955(9) 0.1339(2) 0.0544(18) Uani 1 1 d . . .
H3 H 1.1140 -0.2410 0.1406 0.065 Uiso 1 1 calc R . .
C4 C 0.9209(8) -0.1504(8) 0.15813(19) 0.0491(16) Uani 1 1 d . . .
H4 H 0.9420 -0.1628 0.1807 0.059 Uiso 1 1 calc R . .
C5 C 0.7834(6) -0.0852(6) 0.14739(14) 0.0326(12) Uani 1 1 d . . .
C6 C 0.6642(6) -0.0333(7) 0.17013(14) 0.0322(11) Uani 1 1 d . . .
C7 C 0.6737(8) -0.0336(7) 0.20529(17) 0.0464(15) Uani 1 1 d . . .
H7 H 0.7615 -0.0685 0.2157 0.056 Uiso 1 1 calc R . .
C8 C 0.5568(10) 0.0162(8) 0.22381(16) 0.0500(17) Uani 1 1 d . . .
H8 H 0.5624 0.0132 0.2470 0.060 Uiso 1 1 calc R . .
C9 C 0.4255(8) 0.0730(8) 0.20802(14) 0.0474(15) Uani 1 1 d . . .
H9 H 0.3450 0.1108 0.2205 0.057 Uiso 1 1 calc R . .
C10 C 0.4190(7) 0.0712(6) 0.17398(13) 0.0354(12) Uani 1 1 d . . .
C11 C 0.2898(6) 0.1279(6) 0.15372(13) 0.0310(11) Uani 1 1 d . . .
C12 C 0.1582(7) 0.1872(6) 0.16824(16) 0.0373(13) Uani 1 1 d . . .
H12 H 0.1474 0.1915 0.1913 0.045 Uiso 1 1 calc R . .
C13 C 0.0457(8) 0.2390(8) 0.14757(19) 0.0499(16) Uani 1 1 d . . .
H13 H -0.0411 0.2829 0.1566 0.060 Uiso 1 1 calc R . .
C14 C 0.0606(8) 0.2264(9) 0.1143(2) 0.058(2) Uani 1 1 d . . .
H14 H -0.0160 0.2609 0.1003 0.070 Uiso 1 1 calc R . .
C15 C 0.1890(6) 0.1626(7) 0.10126(19) 0.0405(13) Uani 1 1 d . . .
H15 H 0.1968 0.1512 0.0782 0.049 Uiso 1 1 calc R . .
C16 C 0.3934(7) -0.3168(6) 0.10510(16) 0.0389(13) Uani 1 1 d . . .
H16 H 0.4148 -0.3062 0.1277 0.047 Uiso 1 1 calc R . .
C17 C 0.3265(7) -0.4466(7) 0.09378(18) 0.0418(14) Uani 1 1 d . . .
H17 H 0.3055 -0.5244 0.1088 0.050 Uiso 1 1 calc R . .
C18 C 0.2890(8) -0.4651(8) 0.06040(19) 0.0494(17) Uani 1 1 d . . .
H18 H 0.2427 -0.5531 0.0526 0.059 Uiso 1 1 calc R . .
C19 C 0.3240(8) -0.3461(9) 0.03928(18) 0.0498(17) Uani 1 1 d . . .
H19 H 0.2992 -0.3527 0.0168 0.060 Uiso 1 1 calc R . .
C20 C 0.3946(6) -0.2191(6) 0.05106(14) 0.0313(11) Uani 1 1 d . . .
C21 C 0.4399(6) -0.0879(6) 0.02961(15) 0.0380(13) Uani 1 1 d . . .
C22 C 0.4225(7) -0.0887(8) -0.00494(16) 0.0505(16) Uani 1 1 d . . .
H22 H 0.3845 -0.1734 -0.0160 0.061 Uiso 1 1 calc R . .
C23 C 0.4636(9) 0.0404(10) -0.02220(19) 0.0578(19) Uani 1 1 d . . .
H23 H 0.4505 0.0441 -0.0452 0.069 Uiso 1 1 calc R . .
C24 C 0.5254(7) 0.1674(9) -0.00532(15) 0.0468(16) Uani 1 1 d . . .
H24 H 0.5551 0.2540 -0.0169 0.056 Uiso 1 1 calc R . .
C25 C 0.5396(7) 0.1576(7) 0.02865(15) 0.0396(14) Uani 1 1 d . . .
C26 C 0.6069(6) 0.2788(7) 0.04942(15) 0.0383(13) Uani 1 1 d . . .
C27 C 0.6571(8) 0.4173(8) 0.03685(17) 0.0477(16) Uani 1 1 d . . .
H27 H 0.6468 0.4389 0.0142 0.057 Uiso 1 1 calc R . .
C28 C 0.7224(8) 0.5229(8) 0.0581(2) 0.0533(19) Uani 1 1 d . . .
H28 H 0.7623 0.6130 0.0497 0.064 Uiso 1 1 calc R . .
C29 C 0.7272(8) 0.4923(8) 0.09192(18) 0.0507(17) Uani 1 1 d . . .
H29 H 0.7682 0.5628 0.1067 0.061 Uiso 1 1 calc R . .
C30 C 0.6697(6) 0.3539(7) 0.10375(18) 0.0430(14) Uani 1 1 d . . .
H30 H 0.6702 0.3341 0.1266 0.052 Uiso 1 1 calc R . .

loop_
_atom_site_aniso_label
_atom_site_aniso_U_11
_atom_site_aniso_U_22
_atom_site_aniso_U_33
_atom_site_aniso_U_23
_atom_site_aniso_U_13
_atom_site_aniso_U_12
Mn 0.0294(5) 0.0313(5) 0.0322(3) 0.0003(4) -0.0007(4) 0.0005(3)
Cl1 0.0604(10) 0.0897(15) 0.0451(9) -0.0005(9) -0.0033(8) 0.0251(10)
Cl2 0.0697(12) 0.0882(15) 0.0471(10) 0.0073(9) 0.0020(8) 0.0298(10)
O1 0.057(3) 0.097(5) 0.116(5) 0.015(4) 0.010(3) 0.014(3)
O2 0.163(7) 0.139(7) 0.052(3) -0.014(4) 0.004(4) 0.071(6)
O3 0.61(3) 0.107(7) 0.117(7) -0.030(6) -0.199(14) -0.017(13)
O4 0.089(6) 0.231(14) 0.278(14) 0.129(12) 0.079(8) 0.088(7)
O5 0.113(7) 0.108(8) 0.332(17) -0.058(9) 0.061(10) -0.045(6)
O6 0.099(5) 0.098(5) 0.080(4) -0.029(4) 0.000(3) 0.039(4)
O7 0.380(19) 0.113(6) 0.049(4) 0.009(4) 0.015(6) 0.064(10)
O8 0.084(5) 0.141(7) 0.100(5) 0.026(5) -0.013(4) 0.064(5)
O1S 0.219(18) 0.058(7) 0.073(8) -0.004(6) -0.007(9) 0.041(10)
N1 0.036(3) 0.023(2) 0.048(3) 0.0018(19) 0.001(2) 0.0006(18)
N2 0.029(2) 0.034(2) 0.038(3) 0.001(2) 0.011(2) -0.005(2)
N3 0.023(2) 0.030(2) 0.042(3) -0.0053(19) 0.0007(18) -0.0019(17)
N4 0.032(3) 0.040(3) 0.031(2) 0.0019(19) 0.0031(18) 0.0011(19)
N5 0.013(2) 0.038(3) 0.032(3) 0.010(2) 0.0012(15) -0.0028(15)
N6 0.039(3) 0.024(2) 0.044(3) 0.0040(19) -0.003(2) -0.0060(19)
C1 0.028(3) 0.037(3) 0.056(4) 0.002(3) -0.001(2) 0.012(2)
C2 0.044(4) 0.047(4) 0.065(4) 0.009(3) 0.007(3) 0.010(3)
C3 0.035(3) 0.061(4) 0.067(5) 0.016(4) 0.004(3) 0.014(3)
C4 0.034(3) 0.059(4) 0.055(4) 0.009(3) -0.007(3) 0.008(3)
C5 0.030(3) 0.028(3) 0.040(3) 0.007(2) -0.002(2) -0.002(2)
C6 0.025(3) 0.032(3) 0.040(3) -0.004(2) -0.005(2) 0.003(2)
C7 0.053(4) 0.033(3) 0.054(4) 0.003(3) -0.008(3) -0.009(3)
C8 0.067(4) 0.055(4) 0.027(3) 0.005(3) -0.003(3) -0.007(3)
C9 0.052(4) 0.059(4) 0.031(3) 0.001(3) 0.008(2) 0.002(3)
C10 0.040(3) 0.037(3) 0.030(2) 0.000(2) -0.003(2) 0.001(2)
C11 0.032(3) 0.029(3) 0.033(3) 0.003(2) 0.000(2) -0.0033(19)
C12 0.032(3) 0.030(3) 0.050(3) -0.006(2) 0.004(2) -0.003(2)
C13 0.041(4) 0.044(4) 0.065(4) -0.006(3) 0.016(3) 0.002(3)
C14 0.035(4) 0.055(4) 0.085(5) -0.002(4) -0.016(3) 0.003(3)
C15 0.024(3) 0.050(4) 0.047(3) -0.002(3) -0.006(3) -0.001(2)
C16 0.039(3) 0.034(3) 0.044(3) 0.004(3) -0.009(3) 0.005(2)
C17 0.037(3) 0.026(3) 0.063(4) 0.009(3) 0.002(3) 0.001(2)
C18 0.042(4) 0.037(3) 0.070(5) 0.004(3) -0.001(3) -0.010(3)
C19 0.041(4) 0.061(4) 0.048(3) -0.013(3) 0.002(3) -0.015(3)
C20 0.018(2) 0.032(3) 0.044(3) -0.006(2) 0.001(2) 0.003(2)
C21 0.036(3) 0.034(3) 0.044(3) -0.009(2) -0.002(2) 0.003(2)
C22 0.041(3) 0.064(4) 0.046(3) -0.013(3) -0.003(3) 0.003(3)
C23 0.057(4) 0.075(5) 0.041(4) -0.003(3) -0.002(3) -0.018(4)
C24 0.041(3) 0.062(4) 0.038(3) 0.018(3) 0.000(3) -0.011(3)
C25 0.035(3) 0.043(3) 0.040(3) -0.002(2) 0.012(3) 0.009(3)
C26 0.017(3) 0.049(3) 0.048(3) 0.007(3) 0.005(2) -0.001(2)
C27 0.059(4) 0.035(3) 0.049(4) 0.003(3) 0.007(3) 0.001(3)
C28 0.049(4) 0.028(3) 0.083(5) -0.003(3) 0.013(3) -0.003(3)
C29 0.046(3) 0.043(4) 0.064(5) -0.003(3) 0.010(3) -0.006(3)
C30 0.027(3) 0.046(4) 0.057(4) -0.003(3) -0.014(3) 0.006(2)

loop_
_atom_type_symbol
_atom_type_description
_atom_type_scat_dispersion_real
_atom_type_scat_dispersion_imag
_atom_type_scat_source
C C 0.0033 0.0016 'International Tables Vol C Tables 4.2.6.8 and 6.1.1.4'
H H 0.0000 0.0000 'International Tables Vol C Tables 4.2.6.8 and 6.1.1.4'
N N 0.0061 0.0033 'International Tables Vol C Tables 4.2.6.8 and 6.1.1.4'
O O 0.0106 0.0060 'International Tables Vol C Tables 4.2.6.8 and 6.1.1.4'
Cl Cl 0.1484 0.1585 'International Tables Vol C Tables 4.2.6.8 and 6.1.1.4'
Mn Mn 0.3368 0.7283 'International Tables Vol C Tables 4.2.6.8 and 6.1.1.4'

loop_
_geom_angle_atom_site_label_1
_geom_angle_atom_site_label_2
_geom_angle_atom_site_label_3
_geom_angle
_geom_angle_site_symmetry_1
_geom_angle_site_symmetry_3
_geom_angle_publ_flag
N2 Mn N5 177.3(2) . . ?
N2 Mn N1 72.04(19) . . ?
N5 Mn N1 110.62(18) . . ?
N2 Mn N6 107.59(19) . . ?
N5 Mn N6 72.61(18) . . ?
N1 Mn N6 94.66(19) . . ?
N2 Mn N3 72.55(18) . . ?
N5 Mn N3 104.79(16) . . ?
N1 Mn N3 144.58(19) . . ?
N6 Mn N3 95.2(2) . . ?
N2 Mn N4 108.27(17) . . ?
N5 Mn N4 71.59(17) . . ?
N1 Mn N4 95.78(19) . . ?
N6 Mn N4 144.1(2) . . ?
N3 Mn N4 95.84(17) . . ?
O3 Cl1 O4 106.9(10) . . ?
O3 Cl1 O1 113.7(6) . . ?
O4 Cl1 O1 113.3(6) . . ?
O3 Cl1 O2 108.7(8) . . ?
O4 Cl1 O2 103.8(7) . . ?
O1 Cl1 O2 109.9(5) . . ?
O7 Cl2 O8 112.6(7) . . ?
O7 Cl2 O6 112.1(5) . . ?
O8 Cl2 O6 108.6(5) . . ?
O7 Cl2 O5 108.8(9) . . ?
O8 Cl2 O5 109.4(7) . . ?
O6 Cl2 O5 105.1(6) . . ?
C1 N1 C5 119.9(5) . . ?
C1 N1 Mn 123.3(4) . . ?
C5 N1 Mn 116.7(4) . . ?
C6 N2 C10 121.7(6) . . ?
C6 N2 Mn 119.5(4) . . ?
C10 N2 Mn 118.8(4) . . ?
C11 N3 C15 118.6(5) . . ?
C11 N3 Mn 117.6(4) . . ?
C15 N3 Mn 123.7(4) . . ?
C20 N4 C16 118.6(5) . . ?
C20 N4 Mn 118.1(4) . . ?
C16 N4 Mn 123.1(4) . . ?
C21 N5 C25 120.9(6) . . ?
C21 N5 Mn 120.2(4) . . ?
C25 N5 Mn 118.9(4) . . ?
C30 N6 C26 120.4(5) . . ?
C30 N6 Mn 122.1(4) . . ?
C26 N6 Mn 117.5(4) . . ?
N1 C1 C2 122.7(6) . . ?
C3 C2 C1 116.9(7) . . ?
C2 C3 C4 122.7(7) . . ?
C3 C4 C5 117.8(7) . . ?
N1 C5 C4 120.1(6) . . ?
N1 C5 C6 116.2(5) . . ?
C4 C5 C6 123.7(5) . . ?
N2 C6 C7 119.2(6) . . ?
N2 C6 C5 115.5(5) . . ?
C7 C6 C5 125.3(5) . . ?
C8 C7 C6 120.3(6) . . ?
C7 C8 C9 119.8(6) . . ?
C10 C9 C8 118.6(6) . . ?
C9 C10 N2 120.3(5) . . ?
C9 C10 C11 125.1(5) . . ?
N2 C10 C11 114.6(5) . . ?
N3 C11 C12 121.3(5) . . ?
N3 C11 C10 116.4(5) . . ?
C12 C11 C10 122.3(5) . . ?
C13 C12 C11 118.2(6) . . ?
C14 C13 C12 120.1(7) . . ?
C13 C14 C15 119.7(7) . . ?
N3 C15 C14 122.0(7) . . ?
N4 C16 C17 120.6(6) . . ?
C16 C17 C18 121.5(6) . . ?
C19 C18 C17 116.6(6) . . ?
C20 C19 C18 120.8(7) . . ?
N4 C20 C19 121.9(6) . . ?
N4 C20 C21 114.2(5) . . ?
C19 C20 C21 123.9(6) . . ?
N5 C21 C22 121.8(6) . . ?
N5 C21 C20 115.6(5) . . ?
C22 C21 C20 122.6(5) . . ?
C21 C22 C23 117.7(6) . . ?
C22 C23 C24 120.9(7) . . ?
C25 C24 C23 117.4(6) . . ?
N5 C25 C24 121.2(6) . . ?
N5 C25 C26 115.3(5) . . ?
C24 C25 C26 123.4(6) . . ?
N6 C26 C27 120.4(6) . . ?
N6 C26 C25 115.7(5) . . ?
C27 C26 C25 123.9(6) . . ?
C28 C27 C26 119.9(7) . . ?
C27 C28 C29 118.9(7) . . ?
C30 C29 C28 119.3(7) . . ?
N6 C30 C29 120.9(6) . . ?

loop_
_geom_bond_atom_site_label_1
_geom_bond_atom_site_label_2
_geom_bond_distance
_geom_bond_site_symmetry_2
_geom_bond_publ_flag
Mn N2 2.215(6) . ?
Mn N5 2.213(6) . ?
Mn N1 2.251(5) . ?
Mn N6 2.259(4) . ?
Mn N3 2.263(5) . ?
Mn N4 2.261(5) . ?
Cl1 O3 1.387(12) . ?
Cl1 O4 1.377(8) . ?
Cl1 O1 1.383(7) . ?
Cl1 O2 1.404(8) . ?
Cl2 O7 1.327(8) . ?
Cl2 O8 1.379(6) . ?
Cl2 O6 1.429(6) . ?
Cl2 O5 1.436(9) . ?
N1 C1 1.309(8) . ?
N1 C5 1.348(8) . ?
N2 C6 1.320(8) . ?
N2 C10 1.374(7) . ?
N3 C11 1.334(7) . ?
N3 C15 1.341(8) . ?
N4 C20 1.345(7) . ?
N4 C16 1.363(8) . ?
N5 C21 1.317(8) . ?
N5 C25 1.367(8) . ?
N6 C30 1.342(8) . ?
N6 C26 1.355(8) . ?
C1 C2 1.428(8) . ?
C2 C3 1.313(12) . ?
C3 C4 1.385(10) . ?
C4 C5 1.408(8) . ?
C5 C6 1.463(8) . ?
C6 C7 1.410(9) . ?
C7 C8 1.343(10) . ?
C8 C9 1.410(10) . ?
C9 C10 1.364(8) . ?
C10 C11 1.484(7) . ?
C11 C12 1.398(8) . ?
C12 C13 1.369(10) . ?
C13 C14 1.342(11) . ?
C14 C15 1.367(10) . ?
C16 C17 1.364(9) . ?
C17 C18 1.386(10) . ?
C18 C19 1.381(10) . ?
C19 C20 1.364(9) . ?
C20 C21 1.494(8) . ?
C21 C22 1.391(9) . ?
C22 C23 1.379(11) . ?
C23 C24 1.415(10) . ?
C24 C25 1.368(9) . ?
C25 C26 1.477(9) . ?
C26 C27 1.391(9) . ?
C27 C28 1.386(10) . ?
C28 C29 1.381(11) . ?
C29 C30 1.403(9) . ?
